data_1577144
loop_
_publ_author_name
'Pru&#xf1;onosa Lara, Lid&#xf3;n'
'B&#xe4;dorf, Benedikt'
'Notheis, Maximilian J.'
'Schnakenburg, Gregor'
'Grimme, Stefan'
'von Krbek, Larissa K. S.'

_publ_section_title
;
 White-light powered autonomous molecular ratchet drives Pd<sup>II</sup>
 capsules out of equilibrium.
;
_journal_issue 18
_journal_name_full 'Chemical science'
_journal_page_first 8959
_journal_page_last 8967
_journal_paper_doi 10.1039/d5sc09472k
_journal_volume 17
_journal_year 2026
_chemical_formula_moiety 'C32 H28 N8'
_chemical_formula_sum 'C32 H28 N8'
_chemical_formula_weight 524.62
_chemical_name_systematic LPL-Ligand
_space_group_crystal_system monoclinic
_space_group_IT_number 14
_space_group_name_Hall '-P 2yn'
_space_group_name_H-M_alt 'P 1 21/n 1'
_atom_sites_solution_hydrogens geom
_atom_sites_solution_primary dual
_audit_creation_date 2024-08-19
_audit_creation_method
;
Olex2 1.5
(compiled 2023.03.06 svn.rbb2c1857 for OlexSys, GUI svn.r6748)
;
_audit_update_record
;
2025-09-15 deposited with the CCDC.	2026-04-24 downloaded from the CCDC.
;
_cell_angle_alpha 90
_cell_angle_beta 97.0150(10)
_cell_angle_gamma 90
_cell_formula_units_Z 4
_cell_length_a 10.6197(2)
_cell_length_b 6.70730(10)
_cell_length_c 36.6481(8)
_cell_measurement_reflns_used 9898
_cell_measurement_temperature 102.00
_cell_measurement_theta_max 68.085
_cell_measurement_theta_min 2.429
_cell_volume 2590.89(8)
_computing_cell_refinement 'SAINT V8.40B (?, 2016)'
_computing_data_reduction 'SAINT V8.40B (?, 2016)'
_computing_molecular_graphics 'Olex2 1.5 (Dolomanov et al., 2009)'
_computing_publication_material 'Olex2 1.5 (Dolomanov et al., 2009)'
_computing_structure_refinement 'XL  (Sheldrick, 2008)'
_computing_structure_solution 'SHELXT 2018/2 (Sheldrick, 2018)'
_diffrn_ambient_temperature 102.00
_diffrn_detector 'Bruker Photon100 detector'
_diffrn_detector_area_resol_mean 7.9
_diffrn_detector_type 'CMOS area detector'
_diffrn_measured_fraction_theta_full 0.999
_diffrn_measured_fraction_theta_max 0.998
_diffrn_measurement_device 'three-circle diffractometer'
_diffrn_measurement_device_type 'Bruker D8 Venture'
_diffrn_measurement_method '\w and \f scans'
_diffrn_radiation_monochromator 'mirror optics'
_diffrn_radiation_probe x-ray
_diffrn_radiation_type CuK\a
_diffrn_radiation_wavelength 1.54178
_diffrn_reflns_av_R_equivalents 0.0580
_diffrn_reflns_av_unetI/netI 0.0285
_diffrn_reflns_Laue_measured_fraction_full 0.999
_diffrn_reflns_Laue_measured_fraction_max 0.998
_diffrn_reflns_limit_h_max 12
_diffrn_reflns_limit_h_min -12
_diffrn_reflns_limit_k_max 8
_diffrn_reflns_limit_k_min -8
_diffrn_reflns_limit_l_max 44
_diffrn_reflns_limit_l_min -42
_diffrn_reflns_number 41990
_diffrn_reflns_point_group_measured_fraction_full 0.999
_diffrn_reflns_point_group_measured_fraction_max 0.998
_diffrn_reflns_theta_full 67.679
_diffrn_reflns_theta_max 68.228
_diffrn_reflns_theta_min 4.222
_diffrn_source 'microfocus sealed X-ray tube'
_diffrn_source_current 1.0
_diffrn_source_power 0.05
_diffrn_source_type 'Incoatec I\ms'
_diffrn_source_voltage 50.0
_exptl_absorpt_coefficient_mu 0.661
_exptl_absorpt_correction_T_max 0.7531
_exptl_absorpt_correction_T_min 0.6333
_exptl_absorpt_correction_type multi-scan
_exptl_absorpt_process_details
;
SADABS-2016/2 (Bruker,2016/2) was used for absorption correction.
wR2(int) was 0.1094 before and 0.0562 after correction.
The Ratio of minimum to maximum transmission is 0.8409.
The \l/2 correction factor is Not present.
;
_exptl_crystal_colour colourless
_exptl_crystal_colour_primary colourless
_exptl_crystal_density_diffrn 1.345
_exptl_crystal_description plate
_exptl_crystal_F_000 1104
_exptl_crystal_size_max 0.18
_exptl_crystal_size_mid 0.08
_exptl_crystal_size_min 0.02
_refine_diff_density_max 0.158
_refine_diff_density_min -0.229
_refine_diff_density_rms 0.044
_refine_ls_extinction_method none
_refine_ls_goodness_of_fit_ref 1.025
_refine_ls_hydrogen_treatment constr
_refine_ls_matrix_type full
_refine_ls_number_parameters 365
_refine_ls_number_reflns 4719
_refine_ls_number_restraints 0
_refine_ls_restrained_S_all 1.025
_refine_ls_R_factor_all 0.0415
_refine_ls_R_factor_gt 0.0337
_refine_ls_shift/su_max 0.001
_refine_ls_shift/su_mean 0.000
_refine_ls_structure_factor_coef Fsqd
_refine_ls_weighting_details 'w=1/[\s^2^(Fo^2^)+(0.0526P)^2^+0.5916P] where P=(Fo^2^+2Fc^2^)/3'
_refine_ls_weighting_scheme calc
_refine_ls_wR_factor_gt 0.0881
_refine_ls_wR_factor_ref 0.0927
_reflns_Friedel_coverage 0.000
_reflns_number_gt 4020
_reflns_number_total 4719
_reflns_threshold_expression 'I > 2\s(I)'
_cod_data_source_file d5sc09472k3.cif
_cod_data_source_block E-1
_cod_depositor_comments 'Adding full bibliography for 1577144--1577145.cif.'
_cod_database_code 1577144
_shelx_shelxl_version_number 2019/1
_shelx_space_group_comment
;
The symmetry employed for this shelxl refinement is uniquely defined
by the following loop, which should always be used as a source of
symmetry information in preference to the above space-group names.
They are only intended as comments.
;
_shelx_estimated_absorpt_t_max 0.987
_shelx_estimated_absorpt_t_min 0.890
_olex2_refinement_description
;
1. Fixed Uiso
 At 1.2 times of:
  All C(H) groups
 At 1.5 times of:
  All C(H,H,H) groups
2.a Aromatic/amide H refined with riding coordinates:
 C7(H7), C8(H8), C10(H10), C11(H11), C13(H13), C14(H14), C15(H15), C16(H16),
 C7S(H7S), C8S(H8S), C10S(H10S), C11S(H11S), C13S(H13S), C14S(H14S), C15S(H15S),
  C16S(H16S)
2.b Idealised Me refined as rotating group:
 C4(H4a,H4b,H4c), C5(H5a,H5b,H5c), C4S(H4Sa,H4Sb,H4Sc), C5S(H5Sa,H5Sb,H5Sc)
;
_olex2_submission_special_instructions 'No special instructions were received'

loop_
_space_group_symop_operation_xyz
'x, y, z'
'-x+1/2, y+1/2, -z+1/2'
'-x, -y, -z'
'x-1/2, -y-1/2, z-1/2'

loop_
_atom_site_label
_atom_site_type_symbol
_atom_site_fract_x
_atom_site_fract_y
_atom_site_fract_z
_atom_site_U_iso_or_equiv
_atom_site_adp_type
_atom_site_occupancy
_atom_site_site_symmetry_order
_atom_site_calc_flag
_atom_site_refinement_flags_posn
_atom_site_refinement_flags_adp
_atom_site_refinement_flags_occupancy
_atom_site_disorder_assembly
_atom_site_disorder_group
N1 N 0.47899(9) 0.65113(15) 0.41263(3) 0.0180(2) Uani 1 1 d . . . . .
N2 N 0.55619(9) 0.80651(15) 0.40432(3) 0.0195(2) Uani 1 1 d . . . . .
N3 N 0.47710(9) 0.91357(15) 0.49603(3) 0.0174(2) Uani 1 1 d . . . . .
N4 N 0.41148(10) -0.18482(16) 0.25950(3) 0.0227(2) Uani 1 1 d . . . . .
C1 C 0.44355(11) 0.66938(18) 0.44695(3) 0.0173(3) Uani 1 1 d . . . . .
C2 C 0.49738(11) 0.84522(18) 0.46111(3) 0.0168(2) Uani 1 1 d . . . . .
C3 C 0.56681(11) 0.92441(18) 0.43352(3) 0.0174(3) Uani 1 1 d . . . . .
C4 C 0.36606(11) 0.52334(18) 0.46537(3) 0.0198(3) Uani 1 1 d . . . . .
H4A H 0.276115 0.541458 0.456278 0.030 Uiso 1 1 calc R U . . .
H4B H 0.379115 0.545201 0.491999 0.030 Uiso 1 1 calc R U . . .
H4C H 0.392076 0.387463 0.459907 0.030 Uiso 1 1 calc R U . . .
C5 C 0.64567(12) 1.10817(19) 0.43476(3) 0.0221(3) Uani 1 1 d . . . . .
H5A H 0.717691 1.094867 0.454043 0.033 Uiso 1 1 calc R U . . .
H5B H 0.594161 1.223349 0.440096 0.033 Uiso 1 1 calc R U . . .
H5C H 0.677096 1.127347 0.410950 0.033 Uiso 1 1 calc R U . . .
C6 C 0.45000(11) 0.49603(18) 0.38636(3) 0.0183(3) Uani 1 1 d . . . . .
C7 C 0.54090(11) 0.43402(18) 0.36437(3) 0.0202(3) Uani 1 1 d . . . . .
H7 H 0.620509 0.500004 0.365788 0.024 Uiso 1 1 calc R U . . .
C8 C 0.51430(11) 0.27555(18) 0.34045(3) 0.0202(3) Uani 1 1 d . . . . .
H8 H 0.576179 0.234940 0.325314 0.024 Uiso 1 1 calc R U . . .
C9 C 0.39851(11) 0.17369(18) 0.33800(3) 0.0190(3) Uani 1 1 d . . . . .
C10 C 0.30716(11) 0.24482(19) 0.35919(3) 0.0198(3) Uani 1 1 d . . . . .
H10 H 0.226570 0.181630 0.357336 0.024 Uiso 1 1 calc R U . . .
C11 C 0.33141(11) 0.40533(19) 0.38283(3) 0.0204(3) Uani 1 1 d . . . . .
H11 H 0.267316 0.453120 0.396550 0.024 Uiso 1 1 calc R U . . .
C12 C 0.37299(11) -0.00470(18) 0.31441(3) 0.0186(3) Uani 1 1 d . . . . .
C13 C 0.42813(11) -0.02636(19) 0.28185(3) 0.0201(3) Uani 1 1 d . . . . .
H13 H 0.480951 0.078376 0.275138 0.024 Uiso 1 1 calc R U . . .
C14 C 0.33500(11) -0.32961(19) 0.26908(3) 0.0224(3) Uani 1 1 d . . . . .
H14 H 0.322713 -0.444046 0.253789 0.027 Uiso 1 1 calc R U . . .
C15 C 0.27282(12) -0.3208(2) 0.30023(3) 0.0240(3) Uani 1 1 d . . . . .
H15 H 0.217259 -0.424900 0.305585 0.029 Uiso 1 1 calc R U . . .
C16 C 0.29311(12) -0.15803(19) 0.32333(3) 0.0216(3) Uani 1 1 d . . . . .
H16 H 0.253062 -0.150476 0.345092 0.026 Uiso 1 1 calc R U . . .
N1S N -0.00247(9) 0.61631(15) 0.41835(3) 0.0174(2) Uani 1 1 d . . . . .
N2S N 0.09767(9) 0.74170(15) 0.41380(3) 0.0186(2) Uani 1 1 d . . . . .
N3S N -0.03341(9) 0.92457(15) 0.49447(3) 0.0185(2) Uani 1 1 d . . . . .
N4S N -0.09017(10) -0.20131(16) 0.26336(3) 0.0250(2) Uani 1 1 d . . . . .
C1S C -0.06145(11) 0.66861(18) 0.44781(3) 0.0175(3) Uani 1 1 d . . . . .
C2S C 0.00362(11) 0.83285(18) 0.46325(3) 0.0173(3) Uani 1 1 d . . . . .
C3S C 0.10203(11) 0.87266(18) 0.44089(3) 0.0174(2) Uani 1 1 d . . . . .
C4S C -0.17705(12) 0.57229(19) 0.45945(3) 0.0223(3) Uani 1 1 d . . . . .
H4SA H -0.233836 0.531349 0.437640 0.034 Uiso 1 1 calc R U . . .
H4SB H -0.221022 0.667377 0.473779 0.034 Uiso 1 1 calc R U . . .
H4SC H -0.152071 0.454995 0.474571 0.034 Uiso 1 1 calc R U . . .
C5S C 0.20004(11) 1.03277(19) 0.44463(3) 0.0216(3) Uani 1 1 d . . . . .
H5SA H 0.249953 1.023777 0.468896 0.032 Uiso 1 1 calc R U . . .
H5SB H 0.158447 1.163282 0.441944 0.032 Uiso 1 1 calc R U . . .
H5SC H 0.256168 1.016561 0.425505 0.032 Uiso 1 1 calc R U . . .
C6S C -0.03104(10) 0.45680(17) 0.39308(3) 0.0168(2) Uani 1 1 d . . . . .
C7S C -0.01713(11) 0.48273(18) 0.35604(3) 0.0192(3) Uani 1 1 d . . . . .
H7S H 0.012822 0.605924 0.347642 0.023 Uiso 1 1 calc R U . . .
C8S C -0.04728(11) 0.32772(18) 0.33156(3) 0.0190(3) Uani 1 1 d . . . . .
H8S H -0.036498 0.344672 0.306396 0.023 Uiso 1 1 calc R U . . .
C9S C -0.09352(11) 0.14603(18) 0.34343(3) 0.0174(3) Uani 1 1 d . . . . .
C10S C -0.10297(11) 0.12197(18) 0.38080(3) 0.0180(3) Uani 1 1 d . . . . .
H10S H -0.131883 -0.001505 0.389376 0.022 Uiso 1 1 calc R U . . .
C11S C -0.07105(11) 0.27447(18) 0.40559(3) 0.0182(3) Uani 1 1 d . . . . .
H11S H -0.076405 0.254812 0.431028 0.022 Uiso 1 1 calc R U . . .
C12S C -0.13155(11) -0.01789(18) 0.31738(3) 0.0176(3) Uani 1 1 d . . . . .
C13S C -0.06234(12) -0.05666(19) 0.28805(3) 0.0213(3) Uani 1 1 d . . . . .
H13S H 0.009091 0.025214 0.285537 0.026 Uiso 1 1 calc R U . . .
C14S C -0.19127(12) -0.31464(19) 0.26729(3) 0.0237(3) Uani 1 1 d . . . . .
H14S H -0.212294 -0.418626 0.250014 0.028 Uiso 1 1 calc R U . . .
C15S C -0.26723(12) -0.28888(18) 0.29520(3) 0.0218(3) Uani 1 1 d . . . . .
H15S H -0.338579 -0.372464 0.296773 0.026 Uiso 1 1 calc R U . . .
C16S C -0.23678(11) -0.13891(18) 0.32066(3) 0.0192(3) Uani 1 1 d . . . . .
H16S H -0.286757 -0.118388 0.340133 0.023 Uiso 1 1 calc R U . . .

loop_
_atom_site_aniso_label
_atom_site_aniso_U_11
_atom_site_aniso_U_22
_atom_site_aniso_U_33
_atom_site_aniso_U_23
_atom_site_aniso_U_13
_atom_site_aniso_U_12
N1 0.0202(5) 0.0167(5) 0.0176(5) -0.0009(4) 0.0038(4) -0.0021(4)
N2 0.0214(5) 0.0174(5) 0.0201(5) -0.0001(4) 0.0043(4) -0.0020(4)
N3 0.0176(5) 0.0170(5) 0.0176(5) -0.0020(4) 0.0016(4) 0.0002(4)
N4 0.0232(5) 0.0226(6) 0.0225(6) -0.0038(4) 0.0039(4) -0.0001(4)
C1 0.0170(5) 0.0185(6) 0.0166(6) -0.0005(5) 0.0025(4) 0.0018(5)
C2 0.0171(5) 0.0166(6) 0.0168(6) -0.0003(5) 0.0021(4) 0.0014(5)
C3 0.0174(6) 0.0167(6) 0.0180(6) 0.0005(5) 0.0020(4) 0.0021(5)
C4 0.0216(6) 0.0192(6) 0.0190(6) -0.0007(5) 0.0040(5) -0.0033(5)
C5 0.0242(6) 0.0198(6) 0.0231(6) -0.0005(5) 0.0063(5) -0.0032(5)
C6 0.0244(6) 0.0155(6) 0.0148(6) -0.0003(5) 0.0016(5) 0.0009(5)
C7 0.0194(6) 0.0202(6) 0.0212(6) -0.0002(5) 0.0034(5) -0.0017(5)
C8 0.0222(6) 0.0205(6) 0.0185(6) -0.0011(5) 0.0054(5) 0.0012(5)
C9 0.0228(6) 0.0174(6) 0.0165(6) 0.0013(5) 0.0019(5) 0.0019(5)
C10 0.0190(6) 0.0203(6) 0.0198(6) -0.0011(5) 0.0019(5) -0.0021(5)
C11 0.0200(6) 0.0221(7) 0.0195(6) -0.0018(5) 0.0039(5) 0.0024(5)
C12 0.0189(6) 0.0191(6) 0.0175(6) 0.0004(5) 0.0008(4) 0.0026(5)
C13 0.0206(6) 0.0194(6) 0.0201(6) -0.0012(5) 0.0024(5) -0.0003(5)
C14 0.0233(6) 0.0194(6) 0.0239(7) -0.0046(5) 0.0007(5) 0.0003(5)
C15 0.0263(6) 0.0203(7) 0.0256(7) 0.0001(5) 0.0043(5) -0.0031(5)
C16 0.0258(6) 0.0209(7) 0.0188(6) 0.0006(5) 0.0055(5) -0.0010(5)
N1S 0.0182(5) 0.0156(5) 0.0187(5) -0.0022(4) 0.0028(4) -0.0017(4)
N2S 0.0177(5) 0.0164(5) 0.0218(5) -0.0005(4) 0.0032(4) -0.0012(4)
N3S 0.0217(5) 0.0157(5) 0.0178(5) -0.0026(4) 0.0012(4) -0.0002(4)
N4S 0.0309(6) 0.0216(6) 0.0228(6) -0.0053(4) 0.0052(4) 0.0010(5)
C1S 0.0188(6) 0.0169(6) 0.0169(6) -0.0005(5) 0.0024(5) 0.0011(5)
C2S 0.0192(6) 0.0161(6) 0.0164(6) -0.0012(5) 0.0012(5) 0.0009(5)
C3S 0.0183(6) 0.0156(6) 0.0178(6) -0.0005(5) 0.0001(4) 0.0021(5)
C4S 0.0234(6) 0.0204(7) 0.0244(7) -0.0037(5) 0.0077(5) -0.0038(5)
C5S 0.0193(6) 0.0196(6) 0.0259(7) -0.0020(5) 0.0032(5) -0.0018(5)
C6S 0.0158(5) 0.0157(6) 0.0187(6) -0.0020(5) 0.0011(4) 0.0020(5)
C7S 0.0208(6) 0.0165(6) 0.0203(6) 0.0019(5) 0.0031(5) 0.0007(5)
C8S 0.0217(6) 0.0184(6) 0.0170(6) 0.0007(5) 0.0030(5) 0.0017(5)
C9S 0.0168(5) 0.0170(6) 0.0184(6) -0.0012(5) 0.0019(4) 0.0026(5)
C10S 0.0194(6) 0.0146(6) 0.0199(6) 0.0007(5) 0.0025(5) 0.0007(5)
C11S 0.0207(6) 0.0178(6) 0.0163(6) 0.0002(5) 0.0031(5) 0.0011(5)
C12S 0.0201(6) 0.0149(6) 0.0174(6) 0.0015(5) 0.0002(4) 0.0026(5)
C13S 0.0242(6) 0.0188(6) 0.0212(6) -0.0023(5) 0.0044(5) 0.0002(5)
C14S 0.0306(7) 0.0185(6) 0.0210(6) -0.0041(5) -0.0007(5) 0.0013(5)
C15S 0.0240(6) 0.0177(6) 0.0228(6) 0.0014(5) -0.0015(5) -0.0015(5)
C16S 0.0205(6) 0.0190(6) 0.0183(6) 0.0009(5) 0.0025(5) 0.0021(5)

loop_
_atom_type_symbol
_atom_type_description
_atom_type_scat_dispersion_real
_atom_type_scat_dispersion_imag
_atom_type_scat_source
C C 0.0181 0.0091 'International Tables Vol C Tables 4.2.6.8 and 6.1.1.4'
H H 0.0000 0.0000 'International Tables Vol C Tables 4.2.6.8 and 6.1.1.4'
N N 0.0311 0.0180 'International Tables Vol C Tables 4.2.6.8 and 6.1.1.4'

loop_
_geom_angle_atom_site_label_1
_geom_angle_atom_site_label_2
_geom_angle_atom_site_label_3
_geom_angle
_geom_angle_site_symmetry_1
_geom_angle_site_symmetry_3
_geom_angle_publ_flag
N2 N1 C6 119.10(9) . . ?
C1 N1 N2 111.95(10) . . ?
C1 N1 C6 128.92(10) . . ?
C3 N2 N1 105.45(9) . . ?
N3 N3 C2 114.14(12) 3_676 . ?
C14 N4 C13 116.96(10) . . ?
N1 C1 C2 105.95(10) . . ?
N1 C1 C4 126.04(11) . . ?
C2 C1 C4 127.98(11) . . ?
N3 C2 C3 132.60(11) . . ?
C1 C2 N3 121.26(10) . . ?
C1 C2 C3 106.13(10) . . ?
N2 C3 C2 110.51(10) . . ?
N2 C3 C5 120.75(10) . . ?
C2 C3 C5 128.72(11) . . ?
C1 C4 H4A 109.5 . . ?
C1 C4 H4B 109.5 . . ?
C1 C4 H4C 109.5 . . ?
H4A C4 H4B 109.5 . . ?
H4A C4 H4C 109.5 . . ?
H4B C4 H4C 109.5 . . ?
C3 C5 H5A 109.5 . . ?
C3 C5 H5B 109.5 . . ?
C3 C5 H5C 109.5 . . ?
H5A C5 H5B 109.5 . . ?
H5A C5 H5C 109.5 . . ?
H5B C5 H5C 109.5 . . ?
C7 C6 N1 120.03(11) . . ?
C11 C6 N1 120.04(10) . . ?
C11 C6 C7 119.93(11) . . ?
C6 C7 H7 120.2 . . ?
C8 C7 C6 119.52(11) . . ?
C8 C7 H7 120.2 . . ?
C7 C8 H8 119.2 . . ?
C7 C8 C9 121.66(11) . . ?
C9 C8 H8 119.2 . . ?
C8 C9 C12 121.89(11) . . ?
C10 C9 C8 117.47(11) . . ?
C10 C9 C12 120.63(11) . . ?
C9 C10 H10 119.2 . . ?
C11 C10 C9 121.57(11) . . ?
C11 C10 H10 119.2 . . ?
C6 C11 H11 120.2 . . ?
C10 C11 C6 119.67(11) . . ?
C10 C11 H11 120.2 . . ?
C13 C12 C9 121.03(11) . . ?
C16 C12 C9 122.09(11) . . ?
C16 C12 C13 116.89(11) . . ?
N4 C13 C12 124.46(12) . . ?
N4 C13 H13 117.8 . . ?
C12 C13 H13 117.8 . . ?
N4 C14 H14 118.3 . . ?
N4 C14 C15 123.31(12) . . ?
C15 C14 H14 118.3 . . ?
C14 C15 H15 120.6 . . ?
C16 C15 C14 118.88(12) . . ?
C16 C15 H15 120.6 . . ?
C12 C16 H16 120.3 . . ?
C15 C16 C12 119.47(11) . . ?
C15 C16 H16 120.3 . . ?
N2S N1S C6S 119.02(9) . . ?
C1S N1S N2S 112.02(10) . . ?
C1S N1S C6S 128.96(10) . . ?
C3S N2S N1S 105.71(9) . . ?
N3S N3S C2S 114.15(12) 3_576 . ?
C13S N4S C14S 117.01(11) . . ?
N1S C1S C2S 105.94(10) . . ?
N1S C1S C4S 126.13(11) . . ?
C2S C1S C4S 127.86(11) . . ?
N3S C2S C3S 133.29(11) . . ?
C1S C2S N3S 120.58(10) . . ?
C1S C2S C3S 106.13(10) . . ?
N2S C3S C2S 110.20(10) . . ?
N2S C3S C5S 120.52(10) . . ?
C2S C3S C5S 129.29(11) . . ?
C1S C4S H4SA 109.5 . . ?
C1S C4S H4SB 109.5 . . ?
C1S C4S H4SC 109.5 . . ?
H4SA C4S H4SB 109.5 . . ?
H4SA C4S H4SC 109.5 . . ?
H4SB C4S H4SC 109.5 . . ?
C3S C5S H5SA 109.5 . . ?
C3S C5S H5SB 109.5 . . ?
C3S C5S H5SC 109.5 . . ?
H5SA C5S H5SB 109.5 . . ?
H5SA C5S H5SC 109.5 . . ?
H5SB C5S H5SC 109.5 . . ?
C7S C6S N1S 120.01(11) . . ?
C11S C6S N1S 119.73(10) . . ?
C11S C6S C7S 120.25(11) . . ?
C6S C7S H7S 120.2 . . ?
C8S C7S C6S 119.56(11) . . ?
C8S C7S H7S 120.2 . . ?
C7S C8S H8S 119.6 . . ?
C7S C8S C9S 120.89(11) . . ?
C9S C8S H8S 119.6 . . ?
C8S C9S C12S 121.59(11) . . ?
C10S C9S C8S 118.35(11) . . ?
C10S C9S C12S 120.06(11) . . ?
C9S C10S H10S 119.4 . . ?
C11S C10S C9S 121.23(11) . . ?
C11S C10S H10S 119.4 . . ?
C6S C11S H11S 120.2 . . ?
C10S C11S C6S 119.61(11) . . ?
C10S C11S H11S 120.2 . . ?
C13S C12S C9S 120.43(11) . . ?
C16S C12S C9S 122.27(11) . . ?
C16S C12S C13S 117.30(11) . . ?
N4S C13S C12S 124.22(12) . . ?
N4S C13S H13S 117.9 . . ?
C12S C13S H13S 117.9 . . ?
N4S C14S H14S 118.2 . . ?
N4S C14S C15S 123.69(12) . . ?
C15S C14S H14S 118.2 . . ?
C14S C15S H15S 120.7 . . ?
C16S C15S C14S 118.59(12) . . ?
C16S C15S H15S 120.7 . . ?
C12S C16S H16S 120.4 . . ?
C15S C16S C12S 119.18(11) . . ?
C15S C16S H16S 120.4 . . ?

loop_
_geom_bond_atom_site_label_1
_geom_bond_atom_site_label_2
_geom_bond_distance
_geom_bond_site_symmetry_2
_geom_bond_publ_flag
N1 N2 1.3827(14) . ?
N1 C1 1.3618(15) . ?
N1 C6 1.4254(15) . ?
N2 C3 1.3244(15) . ?
N3 N3 1.277(2) 3_676 ?
N3 C2 1.4005(15) . ?
N4 C13 1.3404(16) . ?
N4 C14 1.3401(17) . ?
C1 C2 1.3836(17) . ?
C1 C4 1.4925(16) . ?
C2 C3 1.4247(16) . ?
C3 C5 1.4877(17) . ?
C4 H4A 0.9800 . ?
C4 H4B 0.9800 . ?
C4 H4C 0.9800 . ?
C5 H5A 0.9800 . ?
C5 H5B 0.9800 . ?
C5 H5C 0.9800 . ?
C6 C7 1.3944(17) . ?
C6 C11 1.3904(17) . ?
C7 H7 0.9500 . ?
C7 C8 1.3848(17) . ?
C8 H8 0.9500 . ?
C8 C9 1.4000(17) . ?
C9 C10 1.3985(17) . ?
C9 C12 1.4815(17) . ?
C10 H10 0.9500 . ?
C10 C11 1.3862(17) . ?
C11 H11 0.9500 . ?
C12 C13 1.3995(17) . ?
C12 C16 1.3969(17) . ?
C13 H13 0.9500 . ?
C14 H14 0.9500 . ?
C14 C15 1.3880(17) . ?
C15 H15 0.9500 . ?
C15 C16 1.3821(18) . ?
C16 H16 0.9500 . ?
N1S N2S 1.3817(14) . ?
N1S C1S 1.3589(15) . ?
N1S C6S 1.4232(15) . ?
N2S C3S 1.3222(15) . ?
N3S N3S 1.273(2) 3_576 ?
N3S C2S 1.3970(15) . ?
N4S C13S 1.3350(16) . ?
N4S C14S 1.3376(17) . ?
C1S C2S 1.3841(17) . ?
C1S C4S 1.4947(16) . ?
C2S C3S 1.4297(16) . ?
C3S C5S 1.4902(17) . ?
C4S H4SA 0.9800 . ?
C4S H4SB 0.9800 . ?
C4S H4SC 0.9800 . ?
C5S H5SA 0.9800 . ?
C5S H5SB 0.9800 . ?
C5S H5SC 0.9800 . ?
C6S C7S 1.3942(16) . ?
C6S C11S 1.3907(17) . ?
C7S H7S 0.9500 . ?
C7S C8S 1.3848(17) . ?
C8S H8S 0.9500 . ?
C8S C9S 1.4028(17) . ?
C9S C10S 1.3947(16) . ?
C9S C12S 1.4796(16) . ?
C10S H10S 0.9500 . ?
C10S C11S 1.3826(17) . ?
C11S H11S 0.9500 . ?
C12S C13S 1.3986(16) . ?
C12S C16S 1.3983(17) . ?
C13S H13S 0.9500 . ?
C14S H14S 0.9500 . ?
C14S C15S 1.3886(18) . ?
C15S H15S 0.9500 . ?
C15S C16S 1.3832(17) . ?
C16S H16S 0.9500 . ?

loop_
_geom_torsion_atom_site_label_1
_geom_torsion_atom_site_label_2
_geom_torsion_atom_site_label_3
_geom_torsion_atom_site_label_4
_geom_torsion
_geom_torsion_site_symmetry_1
_geom_torsion_site_symmetry_2
_geom_torsion_site_symmetry_3
_geom_torsion_site_symmetry_4
_geom_torsion_publ_flag
N1 N2 C3 C2 0.50(12) . . . . ?
N1 N2 C3 C5 179.09(10) . . . . ?
N1 C1 C2 N3 178.23(10) . . . . ?
N1 C1 C2 C3 -0.96(13) . . . . ?
N1 C6 C7 C8 176.29(11) . . . . ?
N1 C6 C11 C10 -175.22(11) . . . . ?
N2 N1 C1 C2 1.34(13) . . . . ?
N2 N1 C1 C4 -176.74(11) . . . . ?
N2 N1 C6 C7 35.39(16) . . . . ?
N2 N1 C6 C11 -145.11(11) . . . . ?
N3 N3 C2 C1 -173.84(12) 3_676 . . . ?
N3 N3 C2 C3 5.1(2) 3_676 . . . ?
N3 C2 C3 N2 -178.78(12) . . . . ?
N3 C2 C3 C5 2.8(2) . . . . ?
N4 C14 C15 C16 -2.05(19) . . . . ?
C1 N1 N2 C3 -1.16(12) . . . . ?
C1 N1 C6 C7 -142.61(12) . . . . ?
C1 N1 C6 C11 36.88(18) . . . . ?
C1 C2 C3 N2 0.29(13) . . . . ?
C1 C2 C3 C5 -178.16(11) . . . . ?
C4 C1 C2 N3 -3.73(18) . . . . ?
C4 C1 C2 C3 177.07(11) . . . . ?
C6 N1 N2 C3 -179.48(10) . . . . ?
C6 N1 C1 C2 179.46(11) . . . . ?
C6 N1 C1 C4 1.38(19) . . . . ?
C6 C7 C8 C9 -0.75(18) . . . . ?
C7 C6 C11 C10 4.28(18) . . . . ?
C7 C8 C9 C10 3.50(18) . . . . ?
C7 C8 C9 C12 -175.60(11) . . . . ?
C8 C9 C10 C11 -2.40(18) . . . . ?
C8 C9 C12 C13 -31.15(17) . . . . ?
C8 C9 C12 C16 149.11(12) . . . . ?
C9 C10 C11 C6 -1.44(18) . . . . ?
C9 C12 C13 N4 178.69(11) . . . . ?
C9 C12 C16 C15 179.95(11) . . . . ?
C10 C9 C12 C13 149.77(12) . . . . ?
C10 C9 C12 C16 -29.96(17) . . . . ?
C11 C6 C7 C8 -3.21(18) . . . . ?
C12 C9 C10 C11 176.72(11) . . . . ?
C13 N4 C14 C15 0.78(18) . . . . ?
C13 C12 C16 C15 0.20(17) . . . . ?
C14 N4 C13 C12 1.08(18) . . . . ?
C14 C15 C16 C12 1.47(19) . . . . ?
C16 C12 C13 N4 -1.56(18) . . . . ?
N1S N2S C3S C2S -0.20(13) . . . . ?
N1S N2S C3S C5S 179.96(10) . . . . ?
N1S C1S C2S N3S 180.00(10) . . . . ?
N1S C1S C2S C3S 0.50(13) . . . . ?
N1S C6S C7S C8S -178.89(10) . . . . ?
N1S C6S C11S C10S 177.76(10) . . . . ?
N2S N1S C1S C2S -0.66(13) . . . . ?
N2S N1S C1S C4S 176.53(11) . . . . ?
N2S N1S C6S C7S -36.25(15) . . . . ?
N2S N1S C6S C11S 142.82(11) . . . . ?
N3S N3S C2S C1S -179.13(12) 3_576 . . . ?
N3S N3S C2S C3S 0.2(2) 3_576 . . . ?
N3S C2S C3S N2S -179.60(12) . . . . ?
N3S C2S C3S C5S 0.2(2) . . . . ?
N4S C14S C15S C16S -0.52(19) . . . . ?
C1S N1S N2S C3S 0.54(13) . . . . ?
C1S N1S C6S C7S 143.45(12) . . . . ?
C1S N1S C6S C11S -37.48(17) . . . . ?
C1S C2S C3S N2S -0.19(13) . . . . ?
C1S C2S C3S C5S 179.64(12) . . . . ?
C4S C1S C2S N3S 2.87(19) . . . . ?
C4S C1S C2S C3S -176.62(12) . . . . ?
C6S N1S N2S C3S -179.71(10) . . . . ?
C6S N1S C1S C2S 179.62(11) . . . . ?
C6S N1S C1S C4S -3.2(2) . . . . ?
C6S C7S C8S C9S 1.02(17) . . . . ?
C7S C6S C11S C10S -3.17(17) . . . . ?
C7S C8S C9S C10S -2.87(17) . . . . ?
C7S C8S C9S C12S 177.25(10) . . . . ?
C8S C9S C10S C11S 1.73(17) . . . . ?
C8S C9S C12S C13S 38.01(17) . . . . ?
C8S C9S C12S C16S -141.68(12) . . . . ?
C9S C10S C11S C6S 1.25(17) . . . . ?
C9S C12S C13S N4S -179.99(11) . . . . ?
C9S C12S C16S C15S 179.68(11) . . . . ?
C10S C9S C12S C13S -141.87(12) . . . . ?
C10S C9S C12S C16S 38.45(16) . . . . ?
C11S C6S C7S C8S 2.04(17) . . . . ?
C12S C9S C10S C11S -178.39(10) . . . . ?
C13S N4S C14S C15S 0.23(19) . . . . ?
C13S C12S C16S C15S -0.02(17) . . . . ?
C14S N4S C13S C12S 0.18(19) . . . . ?
C14S C15S C16S C12S 0.39(18) . . . . ?
C16S C12S C13S N4S -0.29(18) . . . . ?
